data_4347511
loop_
_publ_author_name
'Reuter, Kirsten'
'Buchner, Magnus R.'
'Thiele, G\"unther'
'von H\"anisch, Carsten'

_publ_section_title
;
 Stable Alkali-Metal Complexes of Hybrid Disila-Crown Ethers.
;
_journal_issue 9
_journal_name_full 'Inorganic chemistry'
_journal_page_first 4441
_journal_page_last 4447
_journal_paper_doi 10.1021/acs.inorgchem.6b00267
_journal_volume 55
_journal_year 2016
_chemical_formula_moiety 'C12 H32 F6 Li O4 P Si4, C H2 Cl2'
_chemical_formula_sum 'C13 H34 Cl2 F6 Li O4 P Si4'
_chemical_formula_weight 589.57
_space_group_crystal_system orthorhombic
_space_group_IT_number 19
_space_group_name_Hall 'P 2ac 2ab'
_space_group_name_H-M_alt 'P 21 21 21'
_atom_sites_solution_hydrogens geom
_audit_creation_date 2015-11-12
_audit_creation_method
;
Olex2 1.2
(compiled 2015.09.30 svn.r3233 for OlexSys, GUI svn.r5103)
;
_cell_angle_alpha 90
_cell_angle_beta 90
_cell_angle_gamma 90
_cell_formula_units_Z 4
_cell_length_a 10.1612(3)
_cell_length_b 13.9035(5)
_cell_length_c 19.6348(7)
_cell_measurement_reflns_used 9816
_cell_measurement_temperature 100.0
_cell_measurement_theta_max 31.755
_cell_measurement_theta_min 2.539
_cell_volume 2773.93(16)
_computing_cell_refinement 'SAINT v8.34A (Bruker, 2013)'
_computing_data_reduction 'SAINT v8.34A (Bruker, 2013)'
_computing_molecular_graphics 'Olex2 (Dolomanov et al., 2009)'
_computing_publication_material 'Olex2 (Dolomanov et al., 2009)'
_computing_structure_refinement 'ShelXL (Sheldrick, 2015)'
_computing_structure_solution 'ShelXS (Sheldrick, 2008)'
_diffrn_ambient_temperature 100.0
_diffrn_measured_fraction_theta_full 0.995
_diffrn_measured_fraction_theta_max 0.991
_diffrn_measurement_device_type 'Bruker APEX-II CCD'
_diffrn_measurement_method '\f and \w scans'
_diffrn_radiation_type MoK\a
_diffrn_radiation_wavelength 0.71073
_diffrn_reflns_av_R_equivalents 0.0454
_diffrn_reflns_av_unetI/netI 0.0463
_diffrn_reflns_Laue_measured_fraction_full 0.995
_diffrn_reflns_Laue_measured_fraction_max 0.991
_diffrn_reflns_limit_h_max 15
_diffrn_reflns_limit_h_min -14
_diffrn_reflns_limit_k_max 19
_diffrn_reflns_limit_k_min -20
_diffrn_reflns_limit_l_max 27
_diffrn_reflns_limit_l_min -29
_diffrn_reflns_number 31968
_diffrn_reflns_point_group_measured_fraction_full 0.997
_diffrn_reflns_point_group_measured_fraction_max 0.993
_diffrn_reflns_theta_full 25.242
_diffrn_reflns_theta_max 31.781
_diffrn_reflns_theta_min 2.257
_diffrn_standards_number 0
_exptl_absorpt_coefficient_mu 0.522
_exptl_absorpt_correction_T_max 0.7463
_exptl_absorpt_correction_T_min 0.6547
_exptl_absorpt_correction_type multi-scan
_exptl_absorpt_process_details 'SADABS V2014/4 (Bruker AXS Inc.)'
_exptl_crystal_colour 'clear light colourless'
_exptl_crystal_colour_lustre clear
_exptl_crystal_colour_modifier light
_exptl_crystal_colour_primary colourless
_exptl_crystal_density_diffrn 1.412
_exptl_crystal_description rhombohedral
_exptl_crystal_F_000 1224
_exptl_crystal_size_max 0.534
_exptl_crystal_size_mid 0.5
_exptl_crystal_size_min 0.488
_refine_diff_density_max 0.363
_refine_diff_density_min -0.396
_refine_diff_density_rms 0.070
_refine_ls_abs_structure_details
;
 Refined as an inversion twin.
;
_refine_ls_abs_structure_Flack 0.58(6)
_refine_ls_extinction_method none
_refine_ls_goodness_of_fit_ref 1.035
_refine_ls_hydrogen_treatment constr
_refine_ls_matrix_type full
_refine_ls_number_parameters 281
_refine_ls_number_reflns 9322
_refine_ls_number_restraints 0
_refine_ls_restrained_S_all 1.035
_refine_ls_R_factor_all 0.0469
_refine_ls_R_factor_gt 0.0355
_refine_ls_shift/su_max 0.001
_refine_ls_shift/su_mean 0.000
_refine_ls_structure_factor_coef Fsqd
_refine_ls_weighting_details 'w=1/[\s^2^(Fo^2^)+(0.0240P)^2^+0.9570P] where P=(Fo^2^+2Fc^2^)/3'
_refine_ls_weighting_scheme calc
_refine_ls_wR_factor_gt 0.0690
_refine_ls_wR_factor_ref 0.0732
_reflns_Friedel_coverage 0.808
_reflns_Friedel_fraction_full 0.999
_reflns_Friedel_fraction_max 0.995
_reflns_number_gt 8220
_reflns_number_total 9322
_reflns_threshold_expression 'I > 2\s(I)'
_cod_data_source_file ic6b00267_si_005.cif
_cod_data_source_block kr206_0m
_cod_database_code 4347511
_shelxl_version_number 2014-3
_shelx_space_group_comment
;
The symmetry employed for this shelxl refinement is uniquely defined
by the following loop, which should always be used as a source of
symmetry information in preference to the above space-group names.
They are only intended as comments.
;
_olex2_refinement_description
;
1. Twinned data refinement
 Scales: 0.42(6) 0.58(6)
2. Fixed Uiso
 At 1.2 times of:
  All C(H,H) groups
 At 1.5 times of:
  All C(H,H,H) groups
3.a Secondary CH2 refined with riding coordinates:
 C2(H2A,H2B), C1(H1A,H1B), C13(H13A,H13B), C3(H3A,H3B), C4(H4A,H4B)
3.b Me refined with riding coordinates:
 C9(H9A,H9B,H9C), C7(H7A,H7B,H7C), C12(H12A,H12B,H12C), C10(H10A,H10B,H10C),
 C8(H8A,H8B,H8C), C5(H5A,H5B,H5C), C11(H11A,H11B,H11C), C6(H6A,H6B,H6C)
;
_olex2_submission_special_instructions 'No special instructions were received'

loop_
_space_group_symop_operation_xyz
'x, y, z'
'-x+1/2, -y, z+1/2'
'x+1/2, -y+1/2, -z'
'-x, y+1/2, -z+1/2'

loop_
_atom_site_label
_atom_site_type_symbol
_atom_site_fract_x
_atom_site_fract_y
_atom_site_fract_z
_atom_site_U_iso_or_equiv
_atom_site_adp_type
_atom_site_occupancy
_atom_site_site_symmetry_order
_atom_site_calc_flag
_atom_site_refinement_flags_posn
Si1 Si 0.86771(6) 0.90146(4) 0.03195(3) 0.01187(11) Uani 1 1 d .
Si4 Si 1.29296(6) 0.88050(4) 0.23332(3) 0.01436(12) Uani 1 1 d .
P1 P 0.84583(6) 0.98410(4) 0.31061(3) 0.01648(12) Uani 1 1 d .
Si3 Si 1.30421(6) 1.04953(4) 0.23528(3) 0.01518(12) Uani 1 1 d .
Si2 Si 0.88937(6) 1.06959(4) 0.02962(3) 0.01176(11) Uani 1 1 d .
Cl2 Cl 0.87167(6) 0.36910(4) 0.00258(3) 0.02614(13) Uani 1 1 d .
O4 O 1.16376(16) 0.86782(11) 0.18147(9) 0.0174(3) Uani 1 1 d .
O3 O 1.16582(16) 1.07472(12) 0.19288(9) 0.0189(3) Uani 1 1 d .
O2 O 0.97820(16) 1.08691(11) 0.10038(8) 0.0152(3) Uani 1 1 d .
O1 O 0.96120(18) 0.87719(11) 0.09945(9) 0.0198(3) Uani 1 1 d .
F5 F 0.96411(15) 1.05746(11) 0.32471(8) 0.0281(3) Uani 1 1 d .
F6 F 0.90234(18) 0.96398(15) 0.23563(9) 0.0418(5) Uani 1 1 d .
F4 F 0.79182(19) 1.00491(15) 0.38566(9) 0.0477(5) Uani 1 1 d .
F3 F 0.9341(2) 0.89922(12) 0.33977(11) 0.0456(5) Uani 1 1 d .
F2 F 0.72951(17) 0.91051(13) 0.29629(9) 0.0364(4) Uani 1 1 d .
F1 F 0.75905(19) 1.06972(13) 0.28185(11) 0.0468(5) Uani 1 1 d .
C2 C 1.1324(3) 0.78132(17) 0.14487(14) 0.0233(5) Uani 1 1 d .
H2A H 1.1515 0.7243 0.1734 0.028 Uiso 1 1 calc R
H2B H 1.1860 0.7771 0.1029 0.028 Uiso 1 1 calc R
C1 C 0.9891(3) 0.78440(17) 0.12723(14) 0.0234(5) Uani 1 1 d .
H1A H 0.9681 0.7337 0.0935 0.028 Uiso 1 1 calc R
H1B H 0.9352 0.7732 0.1685 0.028 Uiso 1 1 calc R
C9 C 1.2572(3) 0.8196(2) 0.31553(13) 0.0267(6) Uani 1 1 d .
H9A H 1.3327 0.8268 0.3462 0.040 Uiso 1 1 calc R
H9B H 1.1793 0.8487 0.3364 0.040 Uiso 1 1 calc R
H9C H 1.2408 0.7511 0.3073 0.040 Uiso 1 1 calc R
C7 C 0.7295(2) 1.13379(17) 0.03646(13) 0.0196(5) Uani 1 1 d .
H7A H 0.6782 1.1233 -0.0051 0.029 Uiso 1 1 calc R
H7B H 0.6805 1.1092 0.0757 0.029 Uiso 1 1 calc R
H7C H 0.7456 1.2028 0.0424 0.029 Uiso 1 1 calc R
C12 C 1.4501(3) 1.0957(2) 0.18788(14) 0.0288(6) Uani 1 1 d .
H12A H 1.5304 1.0804 0.2133 0.043 Uiso 1 1 calc R
H12B H 1.4539 1.0653 0.1429 0.043 Uiso 1 1 calc R
H12C H 1.4427 1.1655 0.1825 0.043 Uiso 1 1 calc R
C10 C 1.4417(3) 0.8250(2) 0.19490(14) 0.0267(6) Uani 1 1 d .
H10A H 1.5166 0.8330 0.2258 0.040 Uiso 1 1 calc R
H10B H 1.4259 0.7564 0.1872 0.040 Uiso 1 1 calc R
H10C H 1.4612 0.8565 0.1514 0.040 Uiso 1 1 calc R
C8 C 0.9841(2) 1.11265(18) -0.04577(12) 0.0194(5) Uani 1 1 d .
H8A H 0.9320 1.1025 -0.0872 0.029 Uiso 1 1 calc R
H8B H 1.0032 1.1814 -0.0406 0.029 Uiso 1 1 calc R
H8C H 1.0668 1.0768 -0.0492 0.029 Uiso 1 1 calc R
C5 C 0.9372(3) 0.84013(18) -0.04417(13) 0.0232(5) Uani 1 1 d .
H5A H 0.8823 0.8543 -0.0840 0.035 Uiso 1 1 calc R
H5B H 1.0269 0.8633 -0.0523 0.035 Uiso 1 1 calc R
H5C H 0.9388 0.7705 -0.0363 0.035 Uiso 1 1 calc R
C11 C 1.2989(3) 1.1060(2) 0.32115(13) 0.0261(5) Uani 1 1 d .
H11A H 1.3803 1.0910 0.3458 0.039 Uiso 1 1 calc R
H11B H 1.2903 1.1758 0.3163 0.039 Uiso 1 1 calc R
H11C H 1.2234 1.0808 0.3466 0.039 Uiso 1 1 calc R
Li1 Li 1.0364(4) 0.9770(3) 0.16163(19) 0.0187(8) Uani 1 1 d .
Cl1 Cl 0.80466(9) 0.57097(5) -0.01369(4) 0.04107(18) Uani 1 1 d .
C13 C 0.9052(3) 0.4865(2) 0.02814(18) 0.0381(7) Uani 1 1 d .
H13A H 0.9986 0.5014 0.0185 0.046 Uiso 1 1 calc R
H13B H 0.8915 0.4920 0.0779 0.046 Uiso 1 1 calc R
C6 C 0.6978(3) 0.85734(19) 0.04669(17) 0.0317(6) Uani 1 1 d .
H6A H 0.6433 0.8718 0.0068 0.048 Uiso 1 1 calc R
H6B H 0.6995 0.7877 0.0542 0.048 Uiso 1 1 calc R
H6C H 0.6607 0.8892 0.0869 0.048 Uiso 1 1 calc R
C3 C 1.0566(2) 1.17206(17) 0.11146(13) 0.0195(5) Uani 1 1 d .
H3A H 1.0019 1.2304 0.1054 0.023 Uiso 1 1 calc R
H3B H 1.1299 1.1745 0.0783 0.023 Uiso 1 1 calc R
C4 C 1.1098(3) 1.16803(17) 0.18270(13) 0.0211(5) Uani 1 1 d .
H4A H 1.1777 1.2183 0.1892 0.025 Uiso 1 1 calc R
H4B H 1.0381 1.1793 0.2159 0.025 Uiso 1 1 calc R

loop_
_atom_site_aniso_label
_atom_site_aniso_U_11
_atom_site_aniso_U_22
_atom_site_aniso_U_33
_atom_site_aniso_U_23
_atom_site_aniso_U_13
_atom_site_aniso_U_12
Si1 0.0123(2) 0.0119(2) 0.0114(3) -0.0006(2) -0.0013(2) -0.0014(2)
Si4 0.0153(3) 0.0164(3) 0.0115(3) -0.0002(2) -0.0013(2) 0.0021(2)
P1 0.0163(3) 0.0137(2) 0.0195(3) -0.0006(2) 0.0008(2) -0.0003(2)
Si3 0.0154(3) 0.0173(3) 0.0128(3) -0.0007(2) -0.0032(2) -0.0023(2)
Si2 0.0118(2) 0.0116(2) 0.0118(3) 0.0003(2) -0.0010(2) -0.0006(2)
Cl2 0.0268(3) 0.0208(3) 0.0309(3) 0.0017(2) -0.0026(3) -0.0020(2)
O4 0.0203(8) 0.0130(7) 0.0189(8) -0.0018(6) -0.0068(6) 0.0013(6)
O3 0.0215(8) 0.0129(7) 0.0223(8) -0.0005(6) -0.0094(7) -0.0007(6)
O2 0.0181(7) 0.0128(7) 0.0148(7) -0.0011(6) -0.0048(6) -0.0036(6)
O1 0.0305(9) 0.0111(7) 0.0178(8) 0.0023(6) -0.0100(7) -0.0026(7)
F5 0.0254(7) 0.0231(7) 0.0357(9) 0.0009(7) -0.0068(7) -0.0075(6)
F6 0.0471(10) 0.0519(11) 0.0265(8) -0.0134(8) 0.0159(8) -0.0169(9)
F4 0.0463(10) 0.0652(13) 0.0316(9) -0.0159(9) 0.0177(8) -0.0157(10)
F3 0.0524(12) 0.0185(8) 0.0660(13) 0.0067(8) -0.0247(10) 0.0063(8)
F2 0.0304(8) 0.0338(9) 0.0451(10) -0.0038(8) -0.0007(8) -0.0162(7)
F1 0.0465(11) 0.0250(8) 0.0688(13) -0.0042(9) -0.0341(10) 0.0106(8)
C2 0.0297(13) 0.0131(10) 0.0272(12) -0.0023(9) -0.0080(11) -0.0002(10)
C1 0.0308(13) 0.0129(10) 0.0264(13) 0.0042(9) -0.0108(10) -0.0039(10)
C9 0.0373(15) 0.0267(13) 0.0162(11) 0.0038(10) -0.0008(11) 0.0012(11)
C7 0.0152(10) 0.0169(10) 0.0267(12) 0.0003(9) -0.0002(9) 0.0008(8)
C12 0.0245(12) 0.0360(15) 0.0258(13) 0.0030(12) 0.0014(11) -0.0096(11)
C10 0.0216(12) 0.0324(14) 0.0260(14) -0.0068(11) 0.0018(10) 0.0045(11)
C8 0.0211(11) 0.0210(11) 0.0162(11) 0.0023(9) 0.0014(9) -0.0024(9)
C5 0.0341(14) 0.0176(11) 0.0180(12) -0.0037(9) 0.0021(10) 0.0030(10)
C11 0.0282(13) 0.0309(13) 0.0192(11) -0.0057(10) -0.0047(10) -0.0014(11)
Li1 0.025(2) 0.0167(18) 0.0143(18) -0.0007(15) -0.0051(15) -0.0017(16)
Cl1 0.0513(4) 0.0283(3) 0.0436(4) 0.0152(3) 0.0062(3) 0.0134(3)
C13 0.0395(16) 0.0217(13) 0.0530(19) -0.0044(13) -0.0167(14) 0.0051(12)
C6 0.0184(11) 0.0234(12) 0.0534(18) 0.0059(12) 0.0024(12) -0.0053(10)
C3 0.0229(12) 0.0130(10) 0.0225(12) -0.0004(9) -0.0057(10) -0.0036(9)
C4 0.0264(12) 0.0141(10) 0.0229(12) -0.0025(9) -0.0085(10) -0.0012(9)

loop_
_atom_type_symbol
_atom_type_description
_atom_type_scat_dispersion_real
_atom_type_scat_dispersion_imag
_atom_type_scat_source
C C 0.0033 0.0016 'International Tables Vol C Tables 4.2.6.8 and 6.1.1.4'
H H 0.0000 0.0000 'International Tables Vol C Tables 4.2.6.8 and 6.1.1.4'
Cl Cl 0.1484 0.1585 'International Tables Vol C Tables 4.2.6.8 and 6.1.1.4'
F F 0.0171 0.0103 'International Tables Vol C Tables 4.2.6.8 and 6.1.1.4'
Li Li -0.0003 0.0001 'International Tables Vol C Tables 4.2.6.8 and 6.1.1.4'
O O 0.0106 0.0060 'International Tables Vol C Tables 4.2.6.8 and 6.1.1.4'
P P 0.1023 0.0942 'International Tables Vol C Tables 4.2.6.8 and 6.1.1.4'
Si Si 0.0817 0.0704 'International Tables Vol C Tables 4.2.6.8 and 6.1.1.4'

loop_
_geom_angle_atom_site_label_1
_geom_angle_atom_site_label_2
_geom_angle_atom_site_label_3
_geom_angle
O1 Si1 Si2 99.42(6)
O1 Si1 C5 109.29(11)
O1 Si1 C6 109.86(12)
C5 Si1 Si2 113.90(9)
C6 Si1 Si2 114.79(9)
C6 Si1 C5 109.09(14)
O4 Si4 Si3 98.83(6)
O4 Si4 C9 109.12(11)
O4 Si4 C10 110.38(11)
C9 Si4 Si3 116.77(9)
C10 Si4 Si3 112.44(10)
C10 Si4 C9 108.82(13)
F5 P1 F6 90.06(9)
F4 P1 F5 89.03(9)
F4 P1 F6 179.05(10)
F3 P1 F5 89.27(9)
F3 P1 F6 89.96(12)
F3 P1 F4 89.77(12)
F2 P1 F5 179.40(10)
F2 P1 F6 89.52(10)
F2 P1 F4 91.39(10)
F2 P1 F3 90.31(10)
F1 P1 F5 90.04(9)
F1 P1 F6 90.18(12)
F1 P1 F4 90.08(12)
F1 P1 F3 179.30(11)
F1 P1 F2 90.38(10)
O3 Si3 Si4 99.22(6)
O3 Si3 C12 110.38(11)
O3 Si3 C11 109.80(11)
C12 Si3 Si4 111.97(10)
C11 Si3 Si4 115.76(9)
C11 Si3 C12 109.29(13)
O2 Si2 Si1 100.23(6)
O2 Si2 C7 110.01(10)
O2 Si2 C8 109.54(10)
C7 Si2 Si1 113.26(8)
C7 Si2 C8 110.74(11)
C8 Si2 Si1 112.55(8)
Si4 O4 Li1 122.56(14)
C2 O4 Si4 124.56(15)
C2 O4 Li1 112.85(18)
Si3 O3 Li1 124.55(15)
C4 O3 Si3 126.48(14)
C4 O3 Li1 108.24(17)
Si2 O2 Li1 122.67(14)
C3 O2 Si2 122.72(14)
C3 O2 Li1 111.51(17)
Si1 O1 Li1 124.27(15)
C1 O1 Si1 126.87(15)
C1 O1 Li1 108.51(18)
P1 F6 Li1 153.43(16)
O4 C2 H2A 110.1
O4 C2 H2B 110.1
O4 C2 C1 107.9(2)
H2A C2 H2B 108.4
C1 C2 H2A 110.1
C1 C2 H2B 110.1
O1 C1 C2 107.9(2)
O1 C1 H1A 110.1
O1 C1 H1B 110.1
C2 C1 H1A 110.1
C2 C1 H1B 110.1
H1A C1 H1B 108.4
Si4 C9 H9A 109.5
Si4 C9 H9B 109.5
Si4 C9 H9C 109.5
H9A C9 H9B 109.5
H9A C9 H9C 109.5
H9B C9 H9C 109.5
Si2 C7 H7A 109.5
Si2 C7 H7B 109.5
Si2 C7 H7C 109.5
H7A C7 H7B 109.5
H7A C7 H7C 109.5
H7B C7 H7C 109.5
Si3 C12 H12A 109.5
Si3 C12 H12B 109.5
Si3 C12 H12C 109.5
H12A C12 H12B 109.5
H12A C12 H12C 109.5
H12B C12 H12C 109.5
Si4 C10 H10A 109.5
Si4 C10 H10B 109.5
Si4 C10 H10C 109.5
H10A C10 H10B 109.5
H10A C10 H10C 109.5
H10B C10 H10C 109.5
Si2 C8 H8A 109.5
Si2 C8 H8B 109.5
Si2 C8 H8C 109.5
H8A C8 H8B 109.5
H8A C8 H8C 109.5
H8B C8 H8C 109.5
Si1 C5 H5A 109.5
Si1 C5 H5B 109.5
Si1 C5 H5C 109.5
H5A C5 H5B 109.5
H5A C5 H5C 109.5
H5B C5 H5C 109.5
Si3 C11 H11A 109.5
Si3 C11 H11B 109.5
Si3 C11 H11C 109.5
H11A C11 H11B 109.5
H11A C11 H11C 109.5
H11B C11 H11C 109.5
O3 Li1 O4 91.73(18)
O3 Li1 O2 82.04(16)
O3 Li1 O1 156.3(2)
O3 Li1 F6 106.76(19)
O2 Li1 O4 149.3(2)
O1 Li1 O4 80.90(17)
O1 Li1 O2 92.82(17)
F6 Li1 O4 103.11(19)
F6 Li1 O2 107.4(2)
F6 Li1 O1 96.91(19)
Cl2 C13 Cl1 112.19(16)
Cl2 C13 H13A 109.2
Cl2 C13 H13B 109.2
Cl1 C13 H13A 109.2
Cl1 C13 H13B 109.2
H13A C13 H13B 107.9
Si1 C6 H6A 109.5
Si1 C6 H6B 109.5
Si1 C6 H6C 109.5
H6A C6 H6B 109.5
H6A C6 H6C 109.5
H6B C6 H6C 109.5
O2 C3 H3A 110.1
O2 C3 H3B 110.1
O2 C3 C4 107.96(19)
H3A C3 H3B 108.4
C4 C3 H3A 110.1
C4 C3 H3B 110.1
O3 C4 C3 107.90(19)
O3 C4 H4A 110.1
O3 C4 H4B 110.1
C3 C4 H4A 110.1
C3 C4 H4B 110.1
H4A C4 H4B 108.4

loop_
_geom_bond_atom_site_label_1
_geom_bond_atom_site_label_2
_geom_bond_distance
Si1 Si2 2.3484(8)
Si1 O1 1.6652(17)
Si1 C5 1.860(3)
Si1 C6 1.855(3)
Si4 Si3 2.3532(9)
Si4 O4 1.6707(17)
Si4 C9 1.859(3)
Si4 C10 1.857(3)
P1 F5 1.6004(16)
P1 F6 1.6048(17)
P1 F4 1.5990(17)
P1 F3 1.5889(18)
P1 F2 1.5884(17)
P1 F1 1.5854(18)
Si3 O3 1.6713(17)
Si3 C12 1.864(3)
Si3 C11 1.860(3)
Si2 O2 1.6742(17)
Si2 C7 1.858(2)
Si2 C8 1.864(2)
Cl2 C13 1.742(3)
O4 C2 1.437(3)
O4 Li1 2.033(4)
O3 Li1 1.988(4)
O3 C4 1.431(3)
O2 Li1 2.032(4)
O2 C3 1.444(3)
O1 C1 1.429(3)
O1 Li1 2.000(4)
F6 Li1 2.000(4)
C2 H2A 0.9900
C2 H2B 0.9900
C2 C1 1.497(4)
C1 H1A 0.9900
C1 H1B 0.9900
C9 H9A 0.9800
C9 H9B 0.9800
C9 H9C 0.9800
C7 H7A 0.9800
C7 H7B 0.9800
C7 H7C 0.9800
C12 H12A 0.9800
C12 H12B 0.9800
C12 H12C 0.9800
C10 H10A 0.9800
C10 H10B 0.9800
C10 H10C 0.9800
C8 H8A 0.9800
C8 H8B 0.9800
C8 H8C 0.9800
C5 H5A 0.9800
C5 H5B 0.9800
C5 H5C 0.9800
C11 H11A 0.9800
C11 H11B 0.9800
C11 H11C 0.9800
Cl1 C13 1.760(3)
C13 H13A 0.9900
C13 H13B 0.9900
C6 H6A 0.9800
C6 H6B 0.9800
C6 H6C 0.9800
C3 H3A 0.9900
C3 H3B 0.9900
C3 C4 1.500(3)
C4 H4A 0.9900
C4 H4B 0.9900

loop_
_geom_torsion_atom_site_label_1
_geom_torsion_atom_site_label_2
_geom_torsion_atom_site_label_3
_geom_torsion_atom_site_label_4
_geom_torsion
Si1 Si2 O2 Li1 -0.14(18)
Si1 Si2 O2 C3 158.29(16)
Si1 O1 C1 C2 137.4(2)
Si4 Si3 O3 Li1 4.36(18)
Si4 Si3 O3 C4 173.48(18)
Si4 O4 C2 C1 158.23(17)
Si3 Si4 O4 C2 160.66(18)
Si3 Si4 O4 Li1 -17.43(18)
Si3 O3 C4 C3 140.72(18)
Si2 Si1 O1 C1 -179.3(2)
Si2 Si1 O1 Li1 8.21(19)
Si2 O2 C3 C4 173.75(16)
O4 C2 C1 O1 47.2(3)
O2 C3 C4 O3 48.7(3)
F5 P1 F6 Li1 6.3(4)
F3 P1 F6 Li1 -83.0(4)
F2 P1 F6 Li1 -173.3(4)
F1 P1 F6 Li1 96.3(4)
C9 Si4 O4 C2 -76.9(2)
C9 Si4 O4 Li1 105.00(19)
C7 Si2 O2 Li1 119.38(18)
C7 Si2 O2 C3 -82.19(19)
C12 Si3 O3 Li1 122.0(2)
C12 Si3 O3 C4 -68.8(2)
C10 Si4 O4 C2 42.6(2)
C10 Si4 O4 Li1 -135.46(19)
C8 Si2 O2 Li1 -118.67(19)
C8 Si2 O2 C3 39.8(2)
C5 Si1 O1 C1 -59.7(2)
C5 Si1 O1 Li1 127.8(2)
C11 Si3 O3 Li1 -117.4(2)
C11 Si3 O3 C4 51.7(2)
Li1 O4 C2 C1 -23.5(3)
Li1 O3 C4 C3 -48.7(3)
Li1 O2 C3 C4 -25.7(3)
Li1 O1 C1 C2 -49.1(3)
C6 Si1 O1 C1 59.9(2)
C6 Si1 O1 Li1 -112.6(2)

loop_
_twin_individual_id
_twin_individual_mass_fraction_refined
1 0.42(6)
2 0.58(6)
